data_4341071
loop_
_publ_author_name
'Tian, Guoxin'
'Teat, Simon J.'
'Rao, Linfeng'

_publ_section_title
;
 Structural and thermodynamic study of the complexes of Nd(III) with
 N,N,N',N'-tetramethyl-3-oxa-glutaramide and the acid analogues.
;
_journal_issue 18
_journal_name_full 'Inorganic chemistry'
_journal_page_first 9477
_journal_page_last 9485
_journal_paper_doi 10.1021/ic5004484
_journal_volume 53
_journal_year 2014
_chemical_formula_sum 'C24 H52 N9 Nd O20'
_chemical_formula_weight 930.99
_chemical_name_systematic
;
 ?
;
_space_group_IT_number 14
_symmetry_cell_setting monoclinic
_symmetry_space_group_name_Hall '-P 2ybc'
_symmetry_space_group_name_H-M 'P 1 21/c 1'
_atom_sites_solution_hydrogens mixed
_atom_sites_solution_primary direct
_atom_sites_solution_secondary difmap
_audit_creation_method SHELXL-97
_cell_angle_alpha 90.00
_cell_angle_beta 99.735(5)
_cell_angle_gamma 90.00
_cell_formula_units_Z 4
_cell_length_a 10.778(3)
_cell_length_b 15.662(5)
_cell_length_c 23.911(8)
_cell_measurement_reflns_used 9697
_cell_measurement_temperature 175(2)
_cell_measurement_theta_max 33.63
_cell_measurement_theta_min 3.83
_cell_volume 3978(2)
_computing_cell_refinement 'Bruker SAINT v7.34a'
_computing_data_collection 'Bruker APEX 2'
_computing_data_reduction 'Bruker SAINT v7.34a'
_computing_molecular_graphics 'Bruker SHELXTL'
_computing_publication_material 'Bruker SHELXTL & local programs'
_computing_structure_refinement 'Bruker SHELXTL'
_computing_structure_solution 'Bruker SHELXTL'
_diffrn_ambient_temperature 175(2)
_diffrn_measured_fraction_theta_full 0.988
_diffrn_measured_fraction_theta_max 0.984
_diffrn_measurement_device_type 'Bruker APEX II CCD diffractometer'
_diffrn_measurement_method '\w rotation with narrow frames'
_diffrn_radiation_monochromator 'silicon 111'
_diffrn_radiation_source 'Advanced Light Source station 11.3.1'
_diffrn_radiation_type synchrotron
_diffrn_radiation_wavelength 0.77490
_diffrn_reflns_av_R_equivalents 0.0552
_diffrn_reflns_av_sigmaI/netI 0.0297
_diffrn_reflns_limit_h_max 15
_diffrn_reflns_limit_h_min -15
_diffrn_reflns_limit_k_max 22
_diffrn_reflns_limit_k_min -22
_diffrn_reflns_limit_l_max 33
_diffrn_reflns_limit_l_min -33
_diffrn_reflns_number 88264
_diffrn_reflns_theta_full 30.00
_diffrn_reflns_theta_max 33.07
_diffrn_reflns_theta_min 4.16
_diffrn_standards_number 0
_exptl_absorpt_coefficient_mu 1.735
_exptl_absorpt_correction_T_max 0.83
_exptl_absorpt_correction_T_min 0.75
_exptl_absorpt_correction_type multi-scan
_exptl_absorpt_process_details 'SADABS 2007/4 Bruker AXS Madison WI USA'
_exptl_crystal_colour 'pale purple'
_exptl_crystal_density_diffrn 1.554
_exptl_crystal_density_method 'not measured'
_exptl_crystal_description block
_exptl_crystal_F_000 1916
_exptl_crystal_size_max 0.13
_exptl_crystal_size_mid 0.12
_exptl_crystal_size_min 0.08
_refine_diff_density_max 1.320
_refine_diff_density_min -1.038
_refine_diff_density_rms 0.079
_refine_ls_extinction_method none
_refine_ls_goodness_of_fit_ref 1.030
_refine_ls_hydrogen_treatment constr
_refine_ls_matrix_type full
_refine_ls_number_parameters 492
_refine_ls_number_reflns 11439
_refine_ls_number_restraints 39
_refine_ls_restrained_S_all 1.045
_refine_ls_R_factor_all 0.0440
_refine_ls_R_factor_gt 0.0345
_refine_ls_shift/su_max 0.002
_refine_ls_shift/su_mean 0.000
_refine_ls_structure_factor_coef Fsqd
_refine_ls_weighting_details 'calc w=1/[\s^2^(Fo^2^)+(0.0512P)^2^+2.9650P] where P=(Fo^2^+2Fc^2^)/3'
_refine_ls_weighting_scheme calc
_refine_ls_wR_factor_gt 0.0923
_refine_ls_wR_factor_ref 0.1001
_reflns_number_gt 9526
_reflns_number_total 11439
_reflns_threshold_expression I>2\s(I)
_cod_data_source_file ic5004484_si_002.cif
_cod_data_source_block ndtmogano3
_cod_depositor_comments 'Adding full bibliography for 4341069--4341071.cif.'
_cod_original_sg_symbol_H-M P2(1)/c
_cod_database_code 4341071

loop_
_symmetry_equiv_pos_as_xyz
'x, y, z'
'-x, y+1/2, -z+1/2'
'-x, -y, -z'
'x, -y-1/2, z-1/2'

loop_
_atom_site_label
_atom_site_type_symbol
_atom_site_fract_x
_atom_site_fract_y
_atom_site_fract_z
_atom_site_U_iso_or_equiv
_atom_site_adp_type
_atom_site_occupancy
_atom_site_symmetry_multiplicity
_atom_site_calc_flag
_atom_site_refinement_flags
_atom_site_disorder_assembly
_atom_site_disorder_group
Nd1 Nd 0.552877(12) 0.316457(8) 0.124655(6) 0.03545(5) Uani 1 1 d . . .
O1 O 0.66861(19) 0.32700(13) 0.22131(8) 0.0430(4) Uani 1 1 d . . .
N1 N 0.8400(2) 0.33790(17) 0.28907(10) 0.0449(5) Uani 1 1 d . . .
C1 C 0.7843(3) 0.33585(16) 0.23537(11) 0.0389(5) Uani 1 1 d . . .
O2 O 0.78636(17) 0.35335(13) 0.13809(7) 0.0397(4) Uani 1 1 d . . .
C2 C 0.8663(3) 0.3433(2) 0.19080(12) 0.0487(6) Uani 1 1 d . . .
H2A H 0.9230 0.3931 0.1987 0.058 Uiso 1 1 calc R . .
H2B H 0.9183 0.2913 0.1904 0.058 Uiso 1 1 calc R . .
N2 N 0.7954(3) 0.3669(2) -0.01034(11) 0.0629(8) Uani 1 1 d . . .
O3 O 0.64490(19) 0.35929(15) 0.04278(8) 0.0481(4) Uani 1 1 d . . .
C3 C 0.8544(3) 0.3513(2) 0.09181(12) 0.0491(6) Uani 1 1 d . . .
H3A H 0.9013 0.2970 0.0917 0.059 Uiso 1 1 calc R . .
H3B H 0.9149 0.3993 0.0945 0.059 Uiso 1 1 calc R . .
C4 C 0.7575(3) 0.35913(19) 0.03909(12) 0.0443(6) Uani 1 1 d . . .
C5 C 0.7657(4) 0.3246(2) 0.33365(14) 0.0603(8) Uani 1 1 d . . .
H5A H 0.6765 0.3339 0.3184 0.090 Uiso 1 1 calc R . .
H5B H 0.7927 0.3649 0.3647 0.090 Uiso 1 1 calc R . .
H5C H 0.7778 0.2660 0.3480 0.090 Uiso 1 1 calc R . .
C6 C 0.9762(3) 0.3422(3) 0.30689(15) 0.0622(8) Uani 1 1 d . . .
H6A H 1.0110 0.2842 0.3103 0.093 Uiso 1 1 calc R . .
H6B H 0.9955 0.3711 0.3437 0.093 Uiso 1 1 calc R . .
H6C H 1.0137 0.3740 0.2786 0.093 Uiso 1 1 calc R . .
C7 C 0.7004(4) 0.3725(3) -0.06168(15) 0.0772(12) Uani 1 1 d . . .
H7A H 0.6639 0.3159 -0.0709 0.116 Uiso 1 1 calc R . .
H7B H 0.7398 0.3931 -0.0932 0.116 Uiso 1 1 calc R . .
H7C H 0.6340 0.4122 -0.0553 0.116 Uiso 1 1 calc R . .
C8 C 0.9273(4) 0.3653(5) -0.0167(2) 0.109(2) Uani 1 1 d U . .
H8A H 0.9803 0.3743 0.0203 0.164 Uiso 1 1 calc R . .
H8B H 0.9432 0.4106 -0.0429 0.164 Uiso 1 1 calc R . .
H8C H 0.9471 0.3098 -0.0320 0.164 Uiso 1 1 calc R . .
N3 N 0.2500(2) 0.15910(18) 0.19142(11) 0.0482(5) Uani 1 1 d . . .
O4 O 0.41880(19) 0.20986(13) 0.15870(9) 0.0453(4) Uani 1 1 d . . .
N4 N 0.4826(3) 0.58293(16) 0.18921(11) 0.0519(6) Uani 1 1 d . . .
O5 O 0.37879(18) 0.36608(12) 0.17533(9) 0.0425(4) Uani 1 1 d . . .
O6 O 0.5388(2) 0.46791(12) 0.14311(9) 0.0450(4) Uani 1 1 d . . .
C9 C 0.3205(2) 0.22258(18) 0.17778(12) 0.0419(5) Uani 1 1 d . . .
C10 C 0.2795(3) 0.31317(18) 0.18639(13) 0.0445(6) Uani 1 1 d . . .
H10A H 0.2008 0.3265 0.1600 0.053 Uiso 1 1 calc R . .
H10B H 0.2647 0.3214 0.2258 0.053 Uiso 1 1 calc R . .
C11 C 0.3634(3) 0.45261(18) 0.19095(13) 0.0466(6) Uani 1 1 d . . .
H11A H 0.3669 0.4573 0.2325 0.056 Uiso 1 1 calc R . .
H11B H 0.2811 0.4748 0.1718 0.056 Uiso 1 1 calc R . .
C12 C 0.4682(3) 0.50219(17) 0.17303(11) 0.0421(5) Uani 1 1 d . . .
C13 C 0.2806(4) 0.0710(2) 0.17996(17) 0.0612(8) Uani 1 1 d . . .
H13A H 0.2190 0.0490 0.1484 0.092 Uiso 1 1 calc R . .
H13B H 0.2783 0.0362 0.2138 0.092 Uiso 1 1 calc R . .
H13C H 0.3650 0.0684 0.1700 0.092 Uiso 1 1 calc R . .
C14 C 0.1313(3) 0.1738(3) 0.21211(18) 0.0635(9) Uani 1 1 d . . .
H14A H 0.1374 0.2267 0.2343 0.095 Uiso 1 1 calc R . .
H14B H 0.1147 0.1259 0.2361 0.095 Uiso 1 1 calc R . .
H14C H 0.0625 0.1787 0.1798 0.095 Uiso 1 1 calc R . .
C15 C 0.5834(4) 0.6329(2) 0.17019(17) 0.0701(10) Uani 1 1 d . . .
H15A H 0.6630 0.6227 0.1959 0.105 Uiso 1 1 calc R . .
H15B H 0.5624 0.6938 0.1704 0.105 Uiso 1 1 calc R . .
H15C H 0.5918 0.6156 0.1316 0.105 Uiso 1 1 calc R . .
C16 C 0.4016(4) 0.6230(2) 0.22473(17) 0.0692(10) Uani 1 1 d . . .
H16A H 0.3133 0.6164 0.2069 0.104 Uiso 1 1 calc R . .
H16B H 0.4221 0.6839 0.2290 0.104 Uiso 1 1 calc R . .
H16C H 0.4149 0.5957 0.2621 0.104 Uiso 1 1 calc R . .
N5 N 0.7285(2) 0.05397(15) 0.11094(11) 0.0454(5) Uani 1 1 d . . .
N6 N 0.2678(2) 0.33423(17) -0.03751(11) 0.0479(5) Uani 1 1 d . . .
O7 O 0.6754(2) 0.18713(12) 0.13231(10) 0.0466(5) Uani 1 1 d . . .
O8 O 0.49417(19) 0.20434(12) 0.04957(9) 0.0433(4) Uani 1 1 d . . .
O9 O 0.38263(18) 0.34940(13) 0.04887(9) 0.0451(4) Uani 1 1 d . . .
C17 C 0.6569(2) 0.12239(16) 0.10134(12) 0.0397(5) Uani 1 1 d . . .
C18 C 0.5491(3) 0.12118(17) 0.05247(13) 0.0459(6) Uani 1 1 d . . .
H18A H 0.5796 0.1077 0.0167 0.055 Uiso 1 1 calc R . .
H18B H 0.4864 0.0776 0.0588 0.055 Uiso 1 1 calc R . .
C19 C 0.3904(3) 0.21321(18) 0.00471(12) 0.0433(6) Uani 1 1 d . . .
H19A H 0.3225 0.1729 0.0099 0.052 Uiso 1 1 calc R . .
H19B H 0.4167 0.2012 -0.0322 0.052 Uiso 1 1 calc R . .
C20 C 0.3452(3) 0.30396(17) 0.00657(12) 0.0413(5) Uani 1 1 d . . .
C21 C 0.8274(3) 0.0491(2) 0.15996(16) 0.0556(7) Uani 1 1 d . . .
H21A H 0.8213 0.0982 0.1847 0.083 Uiso 1 1 calc R . .
H21B H 0.9095 0.0495 0.1475 0.083 Uiso 1 1 calc R . .
H21C H 0.8183 -0.0038 0.1808 0.083 Uiso 1 1 calc R . .
C22 C 0.7151(4) -0.01950(19) 0.07314(15) 0.0607(8) Uani 1 1 d . . .
H22A H 0.6257 -0.0294 0.0587 0.091 Uiso 1 1 calc R . .
H22B H 0.7512 -0.0700 0.0940 0.091 Uiso 1 1 calc R . .
H22C H 0.7594 -0.0085 0.0413 0.091 Uiso 1 1 calc R . .
C23 C 0.2322(4) 0.4240(2) -0.03714(18) 0.0661(9) Uani 1 1 d . . .
H23A H 0.1915 0.4353 -0.0042 0.099 Uiso 1 1 calc R . .
H23B H 0.1736 0.4374 -0.0720 0.099 Uiso 1 1 calc R . .
H23C H 0.3076 0.4597 -0.0349 0.099 Uiso 1 1 calc R . .
C24 C 0.2098(3) 0.2800(2) -0.08462(14) 0.0569(7) Uani 1 1 d . . .
H24A H 0.2756 0.2494 -0.1002 0.085 Uiso 1 1 calc R . .
H24B H 0.1613 0.3155 -0.1143 0.085 Uiso 1 1 calc R . .
H24C H 0.1536 0.2387 -0.0709 0.085 Uiso 1 1 calc R . .
N11 N 0.0726(3) 0.17570(19) 0.04955(14) 0.0598(7) Uani 1 1 d . . .
O11 O -0.0047(4) 0.1403(3) 0.07311(18) 0.1152(14) Uani 1 1 d . . .
O12 O 0.0969(4) 0.1427(3) 0.00585(19) 0.1084(14) Uani 1 1 d . . .
O13 O 0.1245(3) 0.24084(19) 0.06839(13) 0.0774(8) Uani 1 1 d . . .
N21 N 0.0369(2) 0.55624(18) 0.17036(11) 0.0585(6) Uiso 1 1 d DU . .
O21 O -0.0739(5) 0.5499(4) 0.1804(3) 0.073(2) Uiso 0.441(9) 1 d PD A 1
O22 O 0.0973(9) 0.6218(5) 0.1836(4) 0.107(3) Uiso 0.441(9) 1 d PD A 1
O23 O 0.0737(8) 0.4936(5) 0.1457(4) 0.094(3) Uiso 0.441(9) 1 d PD A 1
O21' O -0.0019(9) 0.5242(5) 0.2113(3) 0.135(4) Uiso 0.559(9) 1 d PD A 2
O22' O 0.0587(8) 0.6332(4) 0.1689(3) 0.096(2) Uiso 0.559(9) 1 d PD A 2
O23' O 0.0608(5) 0.5133(4) 0.1298(2) 0.0701(17) Uiso 0.559(9) 1 d PDU A 2
O31 O 0.4705(3) 0.4419(2) 0.32786(15) 0.0891(9) Uani 1 1 d . . .
N31 N 0.4282(3) 0.3713(2) 0.34175(13) 0.0627(7) Uani 1 1 d . . .
O32 O 0.4908(3) 0.3298(2) 0.38041(13) 0.0745(7) Uani 1 1 d . . .
O33 O 0.3224(3) 0.3456(2) 0.31877(12) 0.0792(8) Uani 1 1 d . . .
O1W O -0.0743(3) 0.0411(2) -0.06565(13) 0.0835(9) Uani 1 1 d . . .
O2W O 0.6604(4) 0.4575(3) 0.44173(14) 0.0942(10) Uani 1 1 d . . .

loop_
_atom_site_aniso_label
_atom_site_aniso_U_11
_atom_site_aniso_U_22
_atom_site_aniso_U_33
_atom_site_aniso_U_23
_atom_site_aniso_U_13
_atom_site_aniso_U_12
Nd1 0.03525(8) 0.03124(7) 0.03954(8) -0.00771(5) 0.00540(5) -0.00019(5)
O1 0.0425(10) 0.0470(10) 0.0397(9) -0.0067(8) 0.0077(7) -0.0050(8)
N1 0.0498(13) 0.0460(12) 0.0376(11) -0.0039(9) 0.0035(9) -0.0032(10)
C1 0.0457(13) 0.0318(11) 0.0382(12) -0.0019(9) 0.0039(10) 0.0008(10)
O2 0.0377(9) 0.0461(10) 0.0349(8) -0.0017(7) 0.0050(7) -0.0011(7)
C2 0.0398(13) 0.0654(18) 0.0391(13) 0.0049(13) 0.0014(10) -0.0008(13)
N2 0.0592(16) 0.091(2) 0.0414(13) 0.0126(13) 0.0157(11) 0.0204(15)
O3 0.0454(10) 0.0581(13) 0.0405(10) -0.0037(9) 0.0059(8) -0.0010(9)
C3 0.0422(14) 0.0659(19) 0.0408(13) 0.0082(13) 0.0114(11) 0.0068(13)
C4 0.0472(14) 0.0477(15) 0.0390(12) 0.0000(11) 0.0100(10) 0.0062(11)
C5 0.073(2) 0.069(2) 0.0388(14) -0.0079(13) 0.0101(14) -0.0108(17)
C6 0.0553(18) 0.081(2) 0.0451(16) -0.0032(16) -0.0076(13) -0.0042(17)
C7 0.079(3) 0.113(4) 0.0393(16) 0.0074(19) 0.0086(16) 0.023(2)
C8 0.070(3) 0.195(6) 0.071(3) 0.045(3) 0.036(2) 0.042(3)
N3 0.0429(12) 0.0493(13) 0.0530(13) -0.0021(11) 0.0100(10) -0.0071(10)
O4 0.0439(10) 0.0354(9) 0.0587(12) -0.0060(8) 0.0141(9) -0.0013(8)
N4 0.0704(16) 0.0330(11) 0.0478(13) -0.0076(10) -0.0031(11) 0.0049(11)
O5 0.0428(10) 0.0339(9) 0.0528(11) -0.0078(8) 0.0134(8) 0.0028(7)
O6 0.0542(11) 0.0346(9) 0.0467(10) -0.0074(8) 0.0104(8) -0.0010(8)
C9 0.0393(12) 0.0411(13) 0.0439(13) -0.0008(10) 0.0030(10) -0.0032(10)
C10 0.0402(13) 0.0453(14) 0.0489(14) -0.0064(11) 0.0098(11) 0.0006(11)
C11 0.0541(15) 0.0374(13) 0.0491(14) -0.0085(11) 0.0110(12) 0.0105(11)
C12 0.0535(15) 0.0325(12) 0.0369(12) -0.0044(9) -0.0017(10) 0.0068(10)
C13 0.064(2) 0.0451(17) 0.075(2) -0.0072(15) 0.0133(17) -0.0124(14)
C14 0.0508(18) 0.073(2) 0.071(2) -0.0032(17) 0.0211(16) -0.0143(16)
C15 0.103(3) 0.0381(15) 0.063(2) -0.0039(14) -0.0037(19) -0.0175(17)
C16 0.091(3) 0.0446(17) 0.069(2) -0.0216(16) 0.0043(19) 0.0188(17)
N5 0.0523(13) 0.0319(10) 0.0530(13) -0.0021(9) 0.0121(10) 0.0029(9)
N6 0.0445(12) 0.0454(13) 0.0508(13) -0.0065(10) -0.0007(10) 0.0028(10)
O7 0.0440(10) 0.0364(10) 0.0565(12) -0.0116(8) 0.0002(9) 0.0053(7)
O8 0.0465(10) 0.0340(9) 0.0467(10) -0.0117(8) -0.0005(8) 0.0038(7)
O9 0.0420(10) 0.0396(10) 0.0509(11) -0.0124(8) -0.0003(8) 0.0045(8)
C17 0.0411(12) 0.0319(11) 0.0474(13) -0.0043(10) 0.0110(10) -0.0019(9)
C18 0.0554(16) 0.0320(12) 0.0497(14) -0.0097(11) 0.0077(12) 0.0030(11)
C19 0.0452(14) 0.0401(13) 0.0423(13) -0.0107(11) 0.0008(10) -0.0011(11)
C20 0.0358(12) 0.0412(13) 0.0457(13) -0.0068(10) 0.0036(10) -0.0010(10)
C21 0.0525(16) 0.0435(15) 0.068(2) 0.0015(14) 0.0031(14) 0.0085(13)
C22 0.091(3) 0.0338(14) 0.0586(18) -0.0040(13) 0.0174(17) 0.0122(15)
C23 0.062(2) 0.0499(18) 0.080(2) -0.0072(17) -0.0075(17) 0.0119(15)
C24 0.0577(18) 0.0599(19) 0.0480(16) -0.0076(14) -0.0054(13) 0.0005(15)
N11 0.0642(18) 0.0564(17) 0.0589(17) 0.0007(13) 0.0111(14) -0.0060(13)
O11 0.126(3) 0.130(3) 0.103(3) -0.013(2) 0.058(2) -0.047(3)
O12 0.101(3) 0.114(3) 0.123(3) -0.057(2) 0.055(2) -0.042(2)
O13 0.0823(18) 0.0680(17) 0.0758(18) -0.0108(14) -0.0040(14) -0.0071(14)
O31 0.106(2) 0.075(2) 0.091(2) 0.0220(17) 0.0303(19) -0.0040(17)
N31 0.079(2) 0.0615(18) 0.0512(15) 0.0044(13) 0.0227(14) 0.0095(15)
O32 0.0822(19) 0.0760(18) 0.0673(17) 0.0151(14) 0.0181(14) 0.0097(15)
O33 0.095(2) 0.0802(19) 0.0606(16) -0.0033(14) 0.0069(15) -0.0046(17)
O1W 0.094(2) 0.0769(19) 0.0702(17) 0.0158(15) -0.0113(15) -0.0038(16)
O2W 0.116(3) 0.104(3) 0.0683(18) -0.0101(17) 0.0299(18) 0.000(2)

loop_
_atom_type_symbol
_atom_type_description
_atom_type_scat_dispersion_real
_atom_type_scat_dispersion_imag
_atom_type_scat_source
C C -0.0020 0.0020 'WCROMER Program in WinGX L.Kissel & R.H.Pratt Acta Cryst A46 170 1990'
H H 0.0000 0.0000 'WCROMER Program in WinGX L.Kissel & R.H.Pratt Acta Cryst A46 170 1990'
N N -0.0031 0.0040 'WCROMER Program in WinGX L.Kissel & R.H.Pratt Acta Cryst A46 170 1990'
O O -0.0042 0.0074 'WCROMER Program in WinGX L.Kissel & R.H.Pratt Acta Cryst A46 170 1990'
Nd Nd -0.4744 3.5210 'WCROMER Program in WinGX L.Kissel & R.H.Pratt Acta Cryst A46 170 1990''

loop_
_geom_angle_atom_site_label_1
_geom_angle_atom_site_label_2
_geom_angle_atom_site_label_3
_geom_angle
O9 Nd1 O7 125.17(7)
O9 Nd1 O6 82.17(7)
O7 Nd1 O6 149.36(7)
O9 Nd1 O3 72.41(7)
O7 Nd1 O3 90.01(8)
O6 Nd1 O3 85.60(7)
O9 Nd1 O4 88.78(8)
O7 Nd1 O4 75.34(7)
O6 Nd1 O4 123.44(7)
O3 Nd1 O4 143.43(7)
O9 Nd1 O1 154.36(7)
O7 Nd1 O1 78.40(7)
O6 Nd1 O1 78.40(7)
O3 Nd1 O1 122.06(7)
O4 Nd1 O1 88.11(7)
O9 Nd1 O8 62.89(7)
O7 Nd1 O8 62.32(7)
O6 Nd1 O8 142.93(7)
O3 Nd1 O8 72.88(8)
O4 Nd1 O8 70.62(7)
O1 Nd1 O8 138.63(7)
O9 Nd1 O5 76.19(7)
O7 Nd1 O5 131.73(7)
O6 Nd1 O5 62.35(7)
O3 Nd1 O5 137.64(7)
O4 Nd1 O5 61.26(6)
O1 Nd1 O5 80.02(7)
O8 Nd1 O5 116.13(7)
O9 Nd1 O2 131.08(7)
O7 Nd1 O2 70.37(7)
O6 Nd1 O2 81.15(7)
O3 Nd1 O2 60.72(6)
O4 Nd1 O2 137.90(7)
O1 Nd1 O2 61.93(6)
O8 Nd1 O2 111.85(6)
O5 Nd1 O2 131.95(6)
C1 O1 Nd1 126.34(17)
C1 N1 C5 119.6(3)
C1 N1 C6 123.6(3)
C5 N1 C6 116.4(3)
O1 C1 N1 122.3(3)
O1 C1 C2 120.1(2)
N1 C1 C2 117.6(3)
C2 O2 C3 112.0(2)
C2 O2 Nd1 121.88(16)
C3 O2 Nd1 121.53(16)
O2 C2 C1 107.4(2)
O2 C2 H2A 110.2
C1 C2 H2A 110.2
O2 C2 H2B 110.2
C1 C2 H2B 110.2
H2A C2 H2B 108.5
C4 N2 C8 123.3(3)
C4 N2 C7 118.6(3)
C8 N2 C7 118.1(3)
C4 O3 Nd1 126.69(19)
O2 C3 C4 105.9(2)
O2 C3 H3A 110.6
C4 C3 H3A 110.6
O2 C3 H3B 110.6
C4 C3 H3B 110.6
H3A C3 H3B 108.7
O3 C4 N2 121.5(3)
O3 C4 C3 119.6(2)
N2 C4 C3 118.9(3)
N1 C5 H5A 109.5
N1 C5 H5B 109.5
H5A C5 H5B 109.5
N1 C5 H5C 109.5
H5A C5 H5C 109.5
H5B C5 H5C 109.5
N1 C6 H6A 109.5
N1 C6 H6B 109.5
H6A C6 H6B 109.5
N1 C6 H6C 109.5
H6A C6 H6C 109.5
H6B C6 H6C 109.5
N2 C7 H7A 109.5
N2 C7 H7B 109.5
H7A C7 H7B 109.5
N2 C7 H7C 109.5
H7A C7 H7C 109.5
H7B C7 H7C 109.5
N2 C8 H8A 109.5
N2 C8 H8B 109.5
H8A C8 H8B 109.5
N2 C8 H8C 109.5
H8A C8 H8C 109.5
H8B C8 H8C 109.5
C9 N3 C13 120.5(3)
C9 N3 C14 122.3(3)
C13 N3 C14 116.8(3)
C9 O4 Nd1 127.26(18)
C12 N4 C16 121.9(3)
C12 N4 C15 118.3(3)
C16 N4 C15 119.8(3)
C10 O5 C11 112.6(2)
C10 O5 Nd1 123.89(15)
C11 O5 Nd1 123.27(17)
C12 O6 Nd1 126.02(18)
O4 C9 N3 122.1(3)
O4 C9 C10 119.3(2)
N3 C9 C10 118.5(3)
O5 C10 C9 106.1(2)
O5 C10 H10A 110.5
C9 C10 H10A 110.5
O5 C10 H10B 110.5
C9 C10 H10B 110.5
H10A C10 H10B 108.7
O5 C11 C12 107.0(2)
O5 C11 H11A 110.3
C12 C11 H11A 110.3
O5 C11 H11B 110.3
C12 C11 H11B 110.3
H11A C11 H11B 108.6
O6 C12 N4 121.7(3)
O6 C12 C11 120.3(2)
N4 C12 C11 118.1(3)
N3 C13 H13A 109.5
N3 C13 H13B 109.5
H13A C13 H13B 109.5
N3 C13 H13C 109.5
H13A C13 H13C 109.5
H13B C13 H13C 109.5
N3 C14 H14A 109.5
N3 C14 H14B 109.5
H14A C14 H14B 109.5
N3 C14 H14C 109.5
H14A C14 H14C 109.5
H14B C14 H14C 109.5
N4 C15 H15A 109.5
N4 C15 H15B 109.5
H15A C15 H15B 109.5
N4 C15 H15C 109.5
H15A C15 H15C 109.5
H15B C15 H15C 109.5
N4 C16 H16A 109.5
N4 C16 H16B 109.5
H16A C16 H16B 109.5
N4 C16 H16C 109.5
H16A C16 H16C 109.5
H16B C16 H16C 109.5
C17 N5 C21 120.9(2)
C17 N5 C22 122.8(3)
C21 N5 C22 116.3(3)
C20 N6 C23 118.3(3)
C20 N6 C24 122.5(3)
C23 N6 C24 119.0(3)
C17 O7 Nd1 127.32(18)
C19 O8 C18 113.2(2)
C19 O8 Nd1 122.83(15)
C18 O8 Nd1 123.38(16)
C20 O9 Nd1 126.12(18)
O7 C17 N5 121.7(3)
O7 C17 C18 119.7(2)
N5 C17 C18 118.6(2)
O8 C18 C17 106.6(2)
O8 C18 H18A 110.4
C17 C18 H18A 110.4
O8 C18 H18B 110.4
C17 C18 H18B 110.4
H18A C18 H18B 108.6
O8 C19 C20 106.7(2)
O8 C19 H19A 110.4
C20 C19 H19A 110.4
O8 C19 H19B 110.4
C20 C19 H19B 110.4
H19A C19 H19B 108.6
O9 C20 N6 121.2(3)
O9 C20 C19 120.0(3)
N6 C20 C19 118.7(2)
N5 C21 H21A 109.5
N5 C21 H21B 109.5
H21A C21 H21B 109.5
N5 C21 H21C 109.5
H21A C21 H21C 109.5
H21B C21 H21C 109.5
N5 C22 H22A 109.5
N5 C22 H22B 109.5
H22A C22 H22B 109.5
N5 C22 H22C 109.5
H22A C22 H22C 109.5
H22B C22 H22C 109.5
N6 C23 H23A 109.5
N6 C23 H23B 109.5
H23A C23 H23B 109.5
N6 C23 H23C 109.5
H23A C23 H23C 109.5
H23B C23 H23C 109.5
N6 C24 H24A 109.5
N6 C24 H24B 109.5
H24A C24 H24B 109.5
N6 C24 H24C 109.5
H24A C24 H24C 109.5
H24B C24 H24C 109.5
O13 N11 O11 121.4(4)
O13 N11 O12 121.1(3)
O11 N11 O12 117.5(4)
O22 N21 O21' 111.7(6)
O22' N21 O21' 120.8(6)
O22 N21 O23' 118.9(6)
O22' N21 O23' 116.3(5)
O21' N21 O23' 122.8(6)
O22 N21 O23 125.7(7)
O22' N21 O23 133.0(6)
O21' N21 O23 103.5(6)
O22 N21 O21 119.6(6)
O22' N21 O21 105.9(5)
O21' N21 O21 50.1(4)
O23' N21 O21 115.7(4)
O23 N21 O21 114.6(5)
O32 N31 O33 120.3(4)
O32 N31 O31 118.9(4)
O33 N31 O31 120.7(3)

loop_
_geom_bond_atom_site_label_1
_geom_bond_atom_site_label_2
_geom_bond_distance
Nd1 O9 2.407(2)
Nd1 O7 2.4080(19)
Nd1 O6 2.422(2)
Nd1 O3 2.434(2)
Nd1 O4 2.436(2)
Nd1 O1 2.439(2)
Nd1 O8 2.5146(19)
Nd1 O5 2.5222(19)
Nd1 O2 2.5488(19)
O1 C1 1.243(3)
N1 C1 1.323(3)
N1 C5 1.452(4)
N1 C6 1.460(4)
C1 C2 1.499(4)
O2 C2 1.410(3)
O2 C3 1.427(3)
C2 H2A 0.9900
C2 H2B 0.9900
N2 C4 1.320(4)
N2 C8 1.455(5)
N2 C7 1.462(5)
O3 C4 1.231(3)
C3 C4 1.500(4)
C3 H3A 0.9900
C3 H3B 0.9900
C5 H5A 0.9800
C5 H5B 0.9800
C5 H5C 0.9800
C6 H6A 0.9800
C6 H6B 0.9800
C6 H6C 0.9800
C7 H7A 0.9800
C7 H7B 0.9800
C7 H7C 0.9800
C8 H8A 0.9800
C8 H8B 0.9800
C8 H8C 0.9800
N3 C9 1.325(4)
N3 C13 1.456(4)
N3 C14 1.466(4)
O4 C9 1.238(3)
N4 C12 1.324(3)
N4 C16 1.459(5)
N4 C15 1.472(5)
O5 C10 1.414(3)
O5 C11 1.423(3)
O6 C12 1.250(3)
C9 C10 1.510(4)
C10 H10A 0.9900
C10 H10B 0.9900
C11 C12 1.492(4)
C11 H11A 0.9900
C11 H11B 0.9900
C13 H13A 0.9800
C13 H13B 0.9800
C13 H13C 0.9800
C14 H14A 0.9800
C14 H14B 0.9800
C14 H14C 0.9800
C15 H15A 0.9800
C15 H15B 0.9800
C15 H15C 0.9800
C16 H16A 0.9800
C16 H16B 0.9800
C16 H16C 0.9800
N5 C17 1.318(3)
N5 C21 1.446(4)
N5 C22 1.455(4)
N6 C20 1.317(4)
N6 C23 1.458(4)
N6 C24 1.464(4)
O7 C17 1.251(3)
O8 C19 1.419(3)
O8 C18 1.427(3)
O9 C20 1.247(3)
C17 C18 1.503(4)
C18 H18A 0.9900
C18 H18B 0.9900
C19 C20 1.506(4)
C19 H19A 0.9900
C19 H19B 0.9900
C21 H21A 0.9800
C21 H21B 0.9800
C21 H21C 0.9800
C22 H22A 0.9800
C22 H22B 0.9800
C22 H22C 0.9800
C23 H23A 0.9800
C23 H23B 0.9800
C23 H23C 0.9800
C24 H24A 0.9800
C24 H24B 0.9800
C24 H24C 0.9800
N11 O13 1.213(4)
N11 O11 1.216(5)
N11 O12 1.233(5)
N21 O22 1.228(6)
N21 O22' 1.230(5)
N21 O21' 1.233(6)
N21 O23' 1.242(5)
N21 O23 1.245(6)
N21 O21 1.261(5)
O31 N31 1.261(4)
N31 O32 1.233(4)
N31 O33 1.246(4)
